data_4339573
loop_
_publ_author_name
'Purohit, Chandra Shekhar'
'Mishra, Ashutosh Kumar'
'Verma, Sandeep'

_publ_section_title
;
 Four-stranded coordination helices containing silver-adenine (purine)
 metallaquartets.
;
_journal_issue 21
_journal_name_full 'Inorganic chemistry'
_journal_page_first 8493
_journal_page_last 8495
_journal_paper_doi 10.1021/ic701465d
_journal_volume 46
_journal_year 2007
_chemical_formula_moiety 'C8 H9 Ag Cl N5 O3'
_chemical_formula_sum 'C8 H9 Ag Cl N5 O3'
_chemical_formula_weight 366.52
_chemical_name_common '9-propyl 6-chloro adenine AgNO3 com-plex'
_space_group_IT_number 43
_symmetry_cell_setting orthorhombic
_symmetry_Int_Tables_number 43
_symmetry_space_group_name_Hall 'F 2 -2d'
_symmetry_space_group_name_H-M 'F d d 2'
_atom_sites_solution_hydrogens geom
_atom_sites_solution_primary direct
_atom_sites_solution_secondary difmap
_audit_creation_method SHELXL-97
_cell_angle_alpha 90.00
_cell_angle_beta 90.00
_cell_angle_gamma 90.00
_cell_formula_units_Z 16
_cell_length_a 25.093(8)
_cell_length_b 25.649(8)
_cell_length_c 7.749(2)
_cell_measurement_temperature 100(2)
_cell_measurement_theta_max 28.3
_cell_measurement_theta_min 2.3
_cell_volume 4987(3)
_computing_cell_refinement 'SMART 5.628 (Bruker, 2003)'
_computing_data_collection 'SMART 5.628 (Bruker, 2003)'
_computing_data_reduction 'SAINT+ 6.45  (Bruker, 2003)'
_computing_molecular_graphics 'DIAMOND 3.1 d'
_computing_structure_refinement 'SHELXL-97 (Sheldrick, 1997)'
_computing_structure_solution Sir92
_diffrn_ambient_temperature 100(2)
_diffrn_measured_fraction_theta_full 0.996
_diffrn_measured_fraction_theta_max 0.996
_diffrn_measurement_device_type 'CCD area Detector'
_diffrn_measurement_method 'Phi-Omega scans'
_diffrn_radiation_monochromator graphite
_diffrn_radiation_probe x-ray
_diffrn_radiation_type MoK\a
_diffrn_radiation_wavelength 0.71073
_diffrn_reflns_av_R_equivalents 0.0398
_diffrn_reflns_av_sigmaI/netI 0.0399
_diffrn_reflns_limit_h_max 33
_diffrn_reflns_limit_h_min -24
_diffrn_reflns_limit_k_max 33
_diffrn_reflns_limit_k_min -25
_diffrn_reflns_limit_l_max 10
_diffrn_reflns_limit_l_min -10
_diffrn_reflns_number 8018
_diffrn_reflns_theta_full 28.31
_diffrn_reflns_theta_max 28.31
_diffrn_reflns_theta_min 2.27
_diffrn_source 'fine-focus sealed tube'
_exptl_absorpt_coefficient_mu 1.838
_exptl_absorpt_correction_T_max 0.7290
_exptl_absorpt_correction_T_min 0.7290
_exptl_absorpt_correction_type psi-scan
_exptl_absorpt_process_details '(North et al., 1968)'
_exptl_crystal_colour colourless
_exptl_crystal_density_diffrn 1.952
_exptl_crystal_density_method 'not measured'
_exptl_crystal_description cubic
_exptl_crystal_F_000 2880
_exptl_crystal_size_max 0.22
_exptl_crystal_size_mid 0.16
_exptl_crystal_size_min 0.15
_refine_diff_density_max 1.903
_refine_diff_density_min -0.971
_refine_diff_density_rms 0.195
_refine_ls_abs_structure_details 'Flack H D (1983), Acta Cryst. A39, 876-881'
_refine_ls_abs_structure_Flack -0.04(8)
_refine_ls_extinction_method none
_refine_ls_goodness_of_fit_ref 1.150
_refine_ls_hydrogen_treatment constr
_refine_ls_matrix_type full
_refine_ls_number_parameters 164
_refine_ls_number_reflns 2991
_refine_ls_number_restraints 1
_refine_ls_restrained_S_all 1.150
_refine_ls_R_factor_all 0.0590
_refine_ls_R_factor_gt 0.0450
_refine_ls_shift/su_max 0.000
_refine_ls_shift/su_mean 0.000
_refine_ls_structure_factor_coef Fsqd
_refine_ls_weighting_details 'calc w=1/[\s^2^(Fo^2^)+(0.0509P)^2^+110.6283P] where P=(Fo^2^+2Fc^2^)/3'
_refine_ls_weighting_scheme calc
_refine_ls_wR_factor_gt 0.1107
_refine_ls_wR_factor_ref 0.1454
_reflns_number_gt 2674
_reflns_number_total 2991
_reflns_threshold_expression >2sigma(I)
_cod_data_source_file ic701465d-file001.cif
_cod_data_source_block SV_5
_cod_original_cell_volume 4988(2)
_cod_database_code 4339573

loop_
_symmetry_equiv_pos_as_xyz
'x, y, z'
'-x, -y, z'
'-x+1/4, y+1/4, z+1/4'
'x+1/4, -y+1/4, z+1/4'
'x, y+1/2, z+1/2'
'-x, -y+1/2, z+1/2'
'-x+1/4, y+3/4, z+3/4'
'x+1/4, -y+3/4, z+3/4'
'x+1/2, y, z+1/2'
'-x+1/2, -y, z+1/2'
'-x+3/4, y+1/4, z+3/4'
'x+3/4, -y+1/4, z+3/4'
'x+1/2, y+1/2, z'
'-x+1/2, -y+1/2, z'
'-x+3/4, y+3/4, z+1/4'
'x+3/4, -y+3/4, z+1/4'

loop_
_atom_site_label
_atom_site_type_symbol
_atom_site_fract_x
_atom_site_fract_y
_atom_site_fract_z
_atom_site_U_iso_or_equiv
_atom_site_adp_type
_atom_site_occupancy
_atom_site_symmetry_multiplicity
_atom_site_calc_flag
_atom_site_refinement_flags
C2 C 0.5282(3) 0.2311(4) 0.1586(14) 0.046(2) Uani 1 1 d .
H2 H 0.4989 0.2522 0.1370 0.056 Uiso 1 1 calc R
C4 C 0.6027(3) 0.2142(3) 0.3055(10) 0.0292(14) Uani 1 1 d .
C5 C 0.6122(3) 0.1707(3) 0.2085(10) 0.0329(15) Uani 1 1 d .
C6 C 0.5746(3) 0.1584(3) 0.0871(11) 0.0348(17) Uani 1 1 d .
C8 C 0.6756(3) 0.1755(3) 0.3907(15) 0.0426(18) Uani 1 1 d .
H8 H 0.7063 0.1686 0.4541 0.051 Uiso 1 1 calc R
C10 C 0.6510(4) 0.2567(4) 0.5589(11) 0.0412(18) Uani 1 1 d .
H10A H 0.6367 0.2899 0.5204 0.049 Uiso 1 1 calc R
H10B H 0.6888 0.2614 0.5797 0.049 Uiso 1 1 calc R
C11 C 0.6243(5) 0.2416(5) 0.7257(13) 0.061(3) Uani 1 1 d .
H11A H 0.5875 0.2320 0.7031 0.073 Uiso 1 1 calc R
H11B H 0.6422 0.2116 0.7748 0.073 Uiso 1 1 calc R
C12 C 0.6257(7) 0.2861(5) 0.8529(17) 0.089(4) Uani 1 1 d .
H12A H 0.6620 0.2942 0.8807 0.133 Uiso 1 1 calc R
H12B H 0.6071 0.2762 0.9560 0.133 Uiso 1 1 calc R
H12C H 0.6089 0.3161 0.8030 0.133 Uiso 1 1 calc R
N1 N 0.5324(3) 0.1887(3) 0.0631(10) 0.0377(15) Uani 1 1 d .
N3 N 0.5619(3) 0.2474(3) 0.2849(10) 0.0403(16) Uani 1 1 d .
N5 N 0.5009(3) 0.1223(4) 0.5312(11) 0.0519(19) Uani 1 1 d .
N7 N 0.6589(3) 0.1454(3) 0.2634(10) 0.0385(16) Uani 1 1 d .
N9 N 0.6437(3) 0.2177(3) 0.4204(8) 0.0352(15) Uani 1 1 d .
O1 O 0.5161(3) 0.1039(5) 0.3971(13) 0.094(3) Uani 1 1 d .
O2 O 0.4673(6) 0.1020(7) 0.623(3) 0.174(8) Uani 1 1 d .
O3 O 0.5207(6) 0.1607(4) 0.593(2) 0.120(5) Uani 1 1 d .
Cl1 Cl 0.57884(10) 0.10292(9) -0.0376(3) 0.0524(6) Uani 1 1 d .
Ag1 Ag 0.70816(2) 0.08404(2) 0.12875(11) 0.04279(19) Uani 1 1 d .

loop_
_atom_site_aniso_label
_atom_site_aniso_U_11
_atom_site_aniso_U_22
_atom_site_aniso_U_33
_atom_site_aniso_U_23
_atom_site_aniso_U_13
_atom_site_aniso_U_12
C2 0.028(3) 0.048(5) 0.064(7) -0.008(4) -0.011(4) 0.005(3)
C4 0.026(3) 0.027(3) 0.035(4) -0.002(3) 0.003(3) 0.010(3)
C5 0.031(4) 0.041(4) 0.026(3) -0.007(3) -0.006(3) 0.001(3)
C6 0.037(4) 0.027(3) 0.040(4) -0.011(3) -0.001(3) 0.008(3)
C8 0.034(3) 0.049(5) 0.045(5) -0.008(4) -0.011(4) 0.001(3)
C10 0.041(4) 0.046(5) 0.036(4) -0.008(4) -0.007(3) -0.003(4)
C11 0.066(7) 0.075(7) 0.042(5) -0.015(5) 0.007(5) -0.023(6)
C12 0.127(12) 0.088(9) 0.052(8) -0.030(7) 0.022(7) -0.030(8)
N1 0.029(3) 0.037(3) 0.047(4) -0.014(3) -0.013(3) 0.010(3)
N3 0.030(3) 0.044(4) 0.047(4) -0.007(3) -0.007(3) 0.003(3)
N5 0.045(4) 0.063(5) 0.048(4) -0.016(4) -0.004(4) 0.007(4)
N7 0.036(3) 0.037(3) 0.043(4) -0.011(3) -0.006(3) 0.016(3)
N9 0.039(3) 0.035(3) 0.031(4) -0.008(2) -0.010(3) 0.005(3)
O1 0.065(5) 0.160(9) 0.057(5) -0.049(6) -0.011(4) 0.023(6)
O2 0.129(11) 0.214(17) 0.179(16) -0.073(16) 0.076(13) -0.089(11)
O3 0.178(12) 0.054(5) 0.129(11) -0.023(6) -0.020(10) -0.006(6)
Cl1 0.0621(14) 0.0433(11) 0.0516(12) -0.0240(10) -0.0231(11) 0.0167(10)
Ag1 0.0431(3) 0.0366(3) 0.0486(3) -0.0071(3) -0.0068(3) 0.0100(3)

loop_
_atom_type_symbol
_atom_type_description
_atom_type_scat_dispersion_real
_atom_type_scat_dispersion_imag
_atom_type_scat_source
C C 0.0033 0.0016 'International Tables Vol C Tables 4.2.6.8 and 6.1.1.4'
H H 0.0000 0.0000 'International Tables Vol C Tables 4.2.6.8 and 6.1.1.4'
N N 0.0061 0.0033 'International Tables Vol C Tables 4.2.6.8 and 6.1.1.4'
O O 0.0106 0.0060 'International Tables Vol C Tables 4.2.6.8 and 6.1.1.4'
Cl Cl 0.1484 0.1585 'International Tables Vol C Tables 4.2.6.8 and 6.1.1.4'
Ag Ag -0.8971 1.1015 'International Tables Vol C Tables 4.2.6.8 and 6.1.1.4'

loop_
_geom_angle_atom_site_label_1
_geom_angle_atom_site_label_2
_geom_angle_atom_site_label_3
_geom_angle
_geom_angle_site_symmetry_1
_geom_angle_site_symmetry_3
N1 C2 N3 127.5(8) . .
N1 C2 H2 116.3 . .
N3 C2 H2 116.3 . .
N3 C4 N9 127.7(7) . .
N3 C4 C5 125.9(7) . .
N9 C4 C5 106.3(6) . .
C4 C5 C6 116.4(7) . .
C4 C5 N7 110.9(7) . .
C6 C5 N7 132.6(7) . .
N1 C6 C5 120.9(7) . .
N1 C6 Cl1 116.9(6) . .
C5 C6 Cl1 122.2(6) . .
N7 C8 N9 113.7(7) . .
N7 C8 H8 123.2 . .
N9 C8 H8 123.2 . .
N9 C10 C11 113.1(7) . .
N9 C10 H10A 109.0 . .
C11 C10 H10A 109.0 . .
N9 C10 H10B 109.0 . .
C11 C10 H10B 109.0 . .
H10A C10 H10B 107.8 . .
C12 C11 C10 110.8(9) . .
C12 C11 H11A 109.5 . .
C10 C11 H11A 109.5 . .
C12 C11 H11B 109.5 . .
C10 C11 H11B 109.5 . .
H11A C11 H11B 108.1 . .
C11 C12 H12A 109.5 . .
C11 C12 H12B 109.5 . .
H12A C12 H12B 109.5 . .
C11 C12 H12C 109.5 . .
H12A C12 H12C 109.5 . .
H12B C12 H12C 109.5 . .
C2 N1 C6 117.8(7) . .
C2 N1 Ag1 118.0(5) . 12_454
C6 N1 Ag1 123.9(5) . 12_454
C4 N3 C2 111.4(7) . .
C4 N3 Ag1 135.6(6) . 3_655
C2 N3 Ag1 111.9(5) . 3_655
O3 N5 O1 122.4(12) . .
O3 N5 O2 113.8(13) . .
O1 N5 O2 123.6(12) . .
C8 N7 C5 102.8(6) . .
C8 N7 Ag1 125.3(5) . .
C5 N7 Ag1 129.7(5) . .
C4 N9 C8 106.3(6) . .
C4 N9 C10 127.7(6) . .
C8 N9 C10 125.9(7) . .
N5 O2 Ag1 103.7(9) . 12_455
N7 Ag1 N3 132.3(3) . 7_644
N7 Ag1 N1 108.5(3) . 4
N3 Ag1 N1 96.8(3) 7_644 4
N7 Ag1 O2 87.8(4) . 4_554
N3 Ag1 O2 112.0(6) 7_644 4_554
N1 Ag1 O2 122.5(4) 4 4_554

loop_
_geom_bond_atom_site_label_1
_geom_bond_atom_site_label_2
_geom_bond_distance
_geom_bond_site_symmetry_2
C2 N1 1.319(11) .
C2 N3 1.360(11) .
C2 H2 0.9300 .
C4 N3 1.341(9) .
C4 N9 1.364(10) .
C4 C5 1.365(10) .
C5 C6 1.370(11) .
C5 N7 1.404(10) .
C6 N1 1.326(10) .
C6 Cl1 1.725(7) .
C8 N7 1.321(12) .
C8 N9 1.366(10) .
C8 H8 0.9300 .
C10 N9 1.480(10) .
C10 C11 1.507(13) .
C10 H10A 0.9700 .
C10 H10B 0.9700 .
C11 C12 1.507(15) .
C11 H11A 0.9700 .
C11 H11B 0.9700 .
C12 H12A 0.9600 .
C12 H12B 0.9600 .
C12 H12C 0.9600 .
N1 Ag1 2.418(6) 12_454
N3 Ag1 2.393(7) 3_655
N5 O3 1.202(13) .
N5 O1 1.205(12) .
N5 O2 1.217(17) .
N7 Ag1 2.257(6) .
O2 Ag1 2.585(16) 12_455
Ag1 N3 2.393(7) 7_644
Ag1 N1 2.418(6) 4
Ag1 O2 2.585(16) 4_554
